data_4066855
loop_
_publ_author_name
'Ho, Chia-Hua'
'Chu, Yen-Yi'
'Lin, Chien-Nan'
'Chen, Horng-Wen'
'Huang, Chung-Yi'
'Shieh, Minghuey'

_publ_section_title
;
 Selenium&#x2212;Manganese Carbonyl Clusters: Synthesis, Reversible
 Transformation, Electrochemical Properties, and Theoretical Calculations
;
_journal_issue 19
_journal_name_full Organometallics
_journal_page_first 4396
_journal_paper_doi 10.1021/om1006819
_journal_volume 29
_journal_year 2010
_chemical_formula_moiety 'C18 H20 Mn3 N O10 Se4'
_chemical_formula_sum 'C18 H20 Mn3 N O10 Se4'
_chemical_formula_weight 891.01
_chemical_name_systematic
;
 ?
;
_space_group_IT_number 14
_symmetry_cell_setting monoclinic
_symmetry_space_group_name_Hall '-P 2ybc'
_symmetry_space_group_name_H-M 'P 1 21/c 1'
_atom_sites_solution_hydrogens geom
_atom_sites_solution_primary direct
_atom_sites_solution_secondary difmap
_audit_creation_method SHELXL-97
_cell_angle_alpha 90.00
_cell_angle_beta 93.449(2)
_cell_angle_gamma 90.00
_cell_formula_units_Z 4
_cell_length_a 14.1388(5)
_cell_length_b 11.0309(4)
_cell_length_c 18.2238(6)
_cell_measurement_reflns_used 0
_cell_measurement_temperature 200(2)
_cell_measurement_theta_max 0
_cell_measurement_theta_min 0
_cell_volume 2837.10(17)
_computing_molecular_graphics 'Ortep-3 for Windows (Farrugia, 1997)'
_computing_publication_material 'WinGX publication routines (Farrugia, 1999)'
_computing_structure_refinement 'SHELXL-97 (Sheldrick, 1997)'
_computing_structure_solution 'SHELXS-86 (Sheldrick, 1986)'
_diffrn_ambient_temperature 200(2)
_diffrn_measured_fraction_theta_full 0.988
_diffrn_measured_fraction_theta_max 0.988
_diffrn_radiation_monochromator graphite
_diffrn_radiation_source 'fine-focus sealed tube'
_diffrn_radiation_type MoK\a
_diffrn_radiation_wavelength 0.71073
_diffrn_reflns_av_R_equivalents 0.0332
_diffrn_reflns_av_sigmaI/netI 0.0331
_diffrn_reflns_limit_h_max 16
_diffrn_reflns_limit_h_min -16
_diffrn_reflns_limit_k_max 13
_diffrn_reflns_limit_k_min -12
_diffrn_reflns_limit_l_max 11
_diffrn_reflns_limit_l_min -21
_diffrn_reflns_number 18735
_diffrn_reflns_theta_full 25.02
_diffrn_reflns_theta_max 25.02
_diffrn_reflns_theta_min 1.44
_exptl_absorpt_coefficient_mu 6.495
_exptl_absorpt_correction_T_max 0.6246
_exptl_absorpt_correction_T_min 0.1466
_exptl_absorpt_correction_type multi-scan
_exptl_crystal_colour red-brown
_exptl_crystal_density_diffrn 2.086
_exptl_crystal_density_method 'not measured'
_exptl_crystal_description prism
_exptl_crystal_F_000 1704
_exptl_crystal_size_max 0.48
_exptl_crystal_size_mid 0.23
_exptl_crystal_size_min 0.08
_refine_diff_density_max 0.352
_refine_diff_density_min -0.300
_refine_diff_density_rms 0.086
_refine_ls_extinction_method none
_refine_ls_goodness_of_fit_ref 1.124
_refine_ls_hydrogen_treatment fixed
_refine_ls_matrix_type full
_refine_ls_number_parameters 325
_refine_ls_number_reflns 4946
_refine_ls_number_restraints 0
_refine_ls_restrained_S_all 1.124
_refine_ls_R_factor_all 0.0328
_refine_ls_R_factor_gt 0.0229
_refine_ls_shift/su_max 0.001
_refine_ls_shift/su_mean 0.000
_refine_ls_structure_factor_coef Fsqd
_refine_ls_weighting_details 'calc w=1/[\s^2^(Fo^2^)+(0.0340P)^2^+0.0000P] where P=(Fo^2^+2Fc^2^)/3'
_refine_ls_weighting_scheme calc
_refine_ls_wR_factor_gt 0.0519
_refine_ls_wR_factor_ref 0.0677
_reflns_number_gt 4147
_reflns_number_total 4946
_reflns_threshold_expression >2sigma(I)
_cod_data_source_file om1006819_si_002.cif
_cod_data_source_block '[Et4N][6]'
_cod_original_sg_symbol_H-M 'P 21/c'
_cod_database_code 4066855

loop_
_symmetry_equiv_pos_as_xyz
'x, y, z'
'-x, y+1/2, -z+1/2'
'-x, -y, -z'
'x, -y-1/2, z-1/2'

loop_
_atom_site_label
_atom_site_type_symbol
_atom_site_fract_x
_atom_site_fract_y
_atom_site_fract_z
_atom_site_U_iso_or_equiv
_atom_site_adp_type
_atom_site_occupancy
_atom_site_symmetry_multiplicity
_atom_site_calc_flag
_atom_site_refinement_flags
C1 C 0.1067(3) 0.7372(3) 0.0327(2) 0.0292(9) Uani 1 1 d .
C2 C 0.1154(3) 0.5044(3) 0.05714(19) 0.0278(9) Uani 1 1 d .
C3 C 0.2623(3) 0.6105(3) 0.0159(2) 0.0300(9) Uani 1 1 d .
C4 C 0.4468(3) 0.5872(3) 0.1644(2) 0.0327(9) Uani 1 1 d .
C5 C 0.4071(3) 0.6033(3) 0.3057(2) 0.0322(9) Uani 1 1 d .
C6 C 0.4768(3) 0.7810(3) 0.2383(2) 0.0319(9) Uani 1 1 d .
C7 C 0.1712(3) 0.7058(4) 0.3525(2) 0.0351(10) Uani 1 1 d .
C8 C 0.1188(3) 0.9402(4) 0.3408(2) 0.0330(9) Uani 1 1 d .
C9 C -0.0067(3) 0.7718(4) 0.3082(2) 0.0367(10) Uani 1 1 d .
C10 C 0.0688(3) 0.8983(3) 0.2015(2) 0.0336(9) Uani 1 1 d .
C11 C 0.4193(3) 0.1538(4) 0.0065(2) 0.0376(10) Uani 1 1 d .
H11A H 0.4287 0.0882 0.0433 0.045 Uiso 1 1 calc R
H11B H 0.4280 0.1181 -0.0425 0.045 Uiso 1 1 calc R
C12 C 0.4951(3) 0.2488(4) 0.0217(3) 0.0559(13) Uani 1 1 d .
H12A H 0.5577 0.2113 0.0199 0.084 Uiso 1 1 calc R
H12B H 0.4884 0.2837 0.0706 0.084 Uiso 1 1 calc R
H12C H 0.4882 0.3129 -0.0154 0.084 Uiso 1 1 calc R
C13 C 0.2995(3) 0.2519(3) 0.0822(2) 0.0350(9) Uani 1 1 d .
H13A H 0.2343 0.2849 0.0798 0.042 Uiso 1 1 calc R
H13B H 0.3435 0.3206 0.0919 0.042 Uiso 1 1 calc R
C14 C 0.3101(3) 0.1652(4) 0.1466(2) 0.0475(11) Uani 1 1 d .
H14A H 0.2961 0.2078 0.1919 0.071 Uiso 1 1 calc R
H14B H 0.3751 0.1342 0.1511 0.071 Uiso 1 1 calc R
H14C H 0.2659 0.0974 0.1386 0.071 Uiso 1 1 calc R
C15 C 0.2985(3) 0.2992(4) -0.0476(2) 0.0459(11) Uani 1 1 d .
H15A H 0.2333 0.3293 -0.0425 0.055 Uiso 1 1 calc R
H15B H 0.3425 0.3671 -0.0354 0.055 Uiso 1 1 calc R
C16 C 0.3084(4) 0.2635(5) -0.1267(2) 0.0705(16) Uani 1 1 d .
H16A H 0.2934 0.3332 -0.1587 0.106 Uiso 1 1 calc R
H16B H 0.2647 0.1969 -0.1397 0.106 Uiso 1 1 calc R
H16C H 0.3736 0.2373 -0.1331 0.106 Uiso 1 1 calc R
C17 C 0.2563(3) 0.0899(3) -0.0093(2) 0.0370(10) Uani 1 1 d .
H17A H 0.2727 0.0257 0.0272 0.044 Uiso 1 1 calc R
H17B H 0.2706 0.0584 -0.0583 0.044 Uiso 1 1 calc R
C18 C 0.1505(3) 0.1150(4) -0.0091(3) 0.0554(13) Uani 1 1 d .
H18A H 0.1153 0.0402 -0.0207 0.083 Uiso 1 1 calc R
H18B H 0.1330 0.1768 -0.0462 0.083 Uiso 1 1 calc R
H18C H 0.1351 0.1442 0.0395 0.083 Uiso 1 1 calc R
N1 N 0.3181(2) 0.1988(3) 0.00798(16) 0.0280(7) Uani 1 1 d .
O1 O 0.05839(19) 0.8014(2) -0.00296(15) 0.0425(7) Uani 1 1 d .
O2 O 0.07461(19) 0.4184(2) 0.03746(14) 0.0387(7) Uani 1 1 d .
O3 O 0.3112(2) 0.5935(3) -0.03159(16) 0.0467(8) Uani 1 1 d .
O4 O 0.4914(2) 0.5290(3) 0.12691(17) 0.0538(8) Uani 1 1 d .
O5 O 0.4264(2) 0.5513(3) 0.35993(15) 0.0495(8) Uani 1 1 d .
O6 O 0.5423(2) 0.8413(3) 0.25146(17) 0.0527(8) Uani 1 1 d .
O7 O 0.2099(2) 0.6435(3) 0.39365(16) 0.0522(8) Uani 1 1 d .
O8 O 0.1234(2) 1.0247(3) 0.37687(15) 0.0465(8) Uani 1 1 d .
O9 O -0.0823(2) 0.7491(3) 0.32302(18) 0.0561(9) Uani 1 1 d .
O10 O 0.0430(2) 0.9549(3) 0.15213(16) 0.0540(9) Uani 1 1 d .
Mn1 Mn 0.18170(4) 0.63609(5) 0.08684(3) 0.02441(14) Uani 1 1 d .
Mn2 Mn 0.37780(4) 0.68095(5) 0.22160(3) 0.02434(14) Uani 1 1 d .
Mn3 Mn 0.11210(4) 0.80674(5) 0.28220(3) 0.02672(14) Uani 1 1 d .
Se1 Se 0.10105(3) 0.62633(3) 0.20224(2) 0.02738(11) Uani 1 1 d .
Se2 Se 0.24972(3) 0.53005(3) 0.199122(19) 0.02634(11) Uani 1 1 d .
Se3 Se 0.29098(3) 0.80431(3) 0.124706(19) 0.02622(11) Uani 1 1 d .
Se4 Se 0.27473(3) 0.85296(3) 0.249357(19) 0.02653(10) Uani 1 1 d .

loop_
_atom_site_aniso_label
_atom_site_aniso_U_11
_atom_site_aniso_U_22
_atom_site_aniso_U_33
_atom_site_aniso_U_23
_atom_site_aniso_U_13
_atom_site_aniso_U_12
C1 0.030(2) 0.031(2) 0.028(2) -0.0060(17) 0.0088(17) -0.0033(18)
C2 0.028(2) 0.033(2) 0.023(2) -0.0011(17) 0.0000(16) 0.0034(18)
C3 0.030(2) 0.024(2) 0.036(2) -0.0045(17) 0.0009(18) -0.0022(17)
C4 0.039(2) 0.028(2) 0.032(2) 0.0047(18) 0.0037(19) -0.0020(19)
C5 0.028(2) 0.030(2) 0.039(2) -0.0054(19) 0.0018(18) -0.0057(17)
C6 0.033(2) 0.026(2) 0.038(2) -0.0043(18) 0.0081(18) 0.0044(19)
C7 0.042(2) 0.033(2) 0.032(2) -0.0030(19) 0.0151(19) 0.004(2)
C8 0.025(2) 0.042(2) 0.032(2) 0.001(2) 0.0013(17) 0.0049(18)
C9 0.043(3) 0.035(2) 0.034(2) -0.0063(18) 0.0120(19) 0.002(2)
C10 0.040(2) 0.031(2) 0.030(2) -0.0046(19) 0.0039(18) 0.0021(19)
C11 0.033(2) 0.038(2) 0.042(2) -0.003(2) 0.0072(18) 0.0055(19)
C12 0.041(3) 0.059(3) 0.067(3) 0.010(3) 0.004(2) -0.012(2)
C13 0.039(2) 0.031(2) 0.036(2) -0.0105(18) 0.0101(18) -0.0002(19)
C14 0.055(3) 0.054(3) 0.033(2) 0.001(2) 0.003(2) 0.009(2)
C15 0.058(3) 0.036(3) 0.044(3) 0.008(2) 0.010(2) 0.009(2)
C16 0.095(4) 0.084(4) 0.034(3) 0.015(3) 0.017(3) 0.027(3)
C17 0.038(2) 0.030(2) 0.043(2) -0.0092(19) 0.0022(19) -0.0003(19)
C18 0.035(3) 0.060(3) 0.070(3) -0.015(3) -0.002(2) -0.002(2)
N1 0.0294(18) 0.0212(17) 0.0337(17) -0.0009(14) 0.0054(14) 0.0003(13)
O1 0.0356(17) 0.0451(18) 0.0461(17) 0.0090(15) -0.0020(14) 0.0064(14)
O2 0.0433(17) 0.0322(16) 0.0398(16) -0.0028(13) -0.0033(13) -0.0073(14)
O3 0.0451(18) 0.0490(19) 0.0484(18) -0.0165(15) 0.0223(15) -0.0085(15)
O4 0.061(2) 0.0454(19) 0.057(2) -0.0033(16) 0.0264(17) 0.0111(16)
O5 0.056(2) 0.054(2) 0.0367(17) 0.0141(15) -0.0107(15) -0.0061(15)
O6 0.0386(18) 0.0441(18) 0.076(2) -0.0112(17) 0.0098(16) -0.0152(16)
O7 0.065(2) 0.053(2) 0.0402(18) 0.0152(15) 0.0121(15) 0.0219(17)
O8 0.0529(19) 0.0456(19) 0.0406(17) -0.0190(15) -0.0011(14) 0.0060(15)
O9 0.043(2) 0.059(2) 0.068(2) -0.0060(17) 0.0215(17) -0.0068(17)
O10 0.073(2) 0.050(2) 0.0379(18) 0.0053(15) -0.0053(16) 0.0159(17)
Mn1 0.0268(3) 0.0235(3) 0.0230(3) -0.0018(2) 0.0021(2) -0.0011(2)
Mn2 0.0259(3) 0.0214(3) 0.0259(3) 0.0003(2) 0.0026(2) -0.0016(2)
Mn3 0.0297(3) 0.0274(3) 0.0235(3) -0.0010(2) 0.0050(2) 0.0026(2)
Se1 0.0274(2) 0.0271(2) 0.0283(2) -0.00232(16) 0.00636(16) -0.00430(16)
Se2 0.0301(2) 0.0197(2) 0.0292(2) 0.00012(15) 0.00143(16) -0.00190(15)
Se3 0.0327(2) 0.0222(2) 0.0241(2) 0.00198(15) 0.00429(16) -0.00292(16)
Se4 0.0306(2) 0.0223(2) 0.0269(2) -0.00297(15) 0.00334(16) -0.00164(16)

loop_
_atom_type_symbol
_atom_type_description
_atom_type_scat_dispersion_real
_atom_type_scat_dispersion_imag
_atom_type_scat_source
C C 0.0033 0.0016 'International Tables Vol C Tables 4.2.6.8 and 6.1.1.4'
H H 0.0000 0.0000 'International Tables Vol C Tables 4.2.6.8 and 6.1.1.4'
N N 0.0061 0.0033 'International Tables Vol C Tables 4.2.6.8 and 6.1.1.4'
O O 0.0106 0.0060 'International Tables Vol C Tables 4.2.6.8 and 6.1.1.4'
Mn Mn 0.3368 0.7283 'International Tables Vol C Tables 4.2.6.8 and 6.1.1.4'
Se Se -0.0929 2.2259 'International Tables Vol C Tables 4.2.6.8 and 6.1.1.4'

loop_
_geom_angle_atom_site_label_1
_geom_angle_atom_site_label_2
_geom_angle_atom_site_label_3
_geom_angle
O1 C1 Mn1 179.1(3)
O2 C2 Mn1 178.3(3)
O3 C3 Mn1 177.4(3)
O4 C4 Mn2 178.6(4)
O5 C5 Mn2 179.0(4)
O6 C6 Mn2 176.6(4)
O7 C7 Mn3 177.5(4)
O8 C8 Mn3 179.2(4)
O9 C9 Mn3 178.5(4)
O10 C10 Mn3 179.4(4)
C12 C11 N1 115.4(3)
C12 C11 H11A 108.4
N1 C11 H11A 108.4
C12 C11 H11B 108.4
N1 C11 H11B 108.4
H11A C11 H11B 107.5
C11 C12 H12A 109.5
C11 C12 H12B 109.5
H12A C12 H12B 109.5
C11 C12 H12C 109.5
H12A C12 H12C 109.5
H12B C12 H12C 109.5
N1 C13 C14 115.8(3)
N1 C13 H13A 108.3
C14 C13 H13A 108.3
N1 C13 H13B 108.3
C14 C13 H13B 108.3
H13A C13 H13B 107.4
C13 C14 H14A 109.5
C13 C14 H14B 109.5
H14A C14 H14B 109.5
C13 C14 H14C 109.5
H14A C14 H14C 109.5
H14B C14 H14C 109.5
C16 C15 N1 115.1(3)
C16 C15 H15A 108.5
N1 C15 H15A 108.5
C16 C15 H15B 108.5
N1 C15 H15B 108.5
H15A C15 H15B 107.5
C15 C16 H16A 109.5
C15 C16 H16B 109.5
H16A C16 H16B 109.5
C15 C16 H16C 109.5
H16A C16 H16C 109.5
H16B C16 H16C 109.5
N1 C17 C18 114.3(3)
N1 C17 H17A 108.7
C18 C17 H17A 108.7
N1 C17 H17B 108.7
C18 C17 H17B 108.7
H17A C17 H17B 107.6
C17 C18 H18A 109.5
C17 C18 H18B 109.5
H18A C18 H18B 109.5
C17 C18 H18C 109.5
H18A C18 H18C 109.5
H18B C18 H18C 109.5
C17 N1 C13 111.5(3)
C17 N1 C15 111.3(3)
C13 N1 C15 106.3(3)
C17 N1 C11 105.7(3)
C13 N1 C11 111.0(3)
C15 N1 C11 111.2(3)
C1 Mn1 C2 93.21(16)
C1 Mn1 C3 94.67(16)
C2 Mn1 C3 89.90(16)
C1 Mn1 Se1 102.05(12)
C2 Mn1 Se1 87.80(12)
C3 Mn1 Se1 163.22(12)
C1 Mn1 Se3 91.48(12)
C2 Mn1 Se3 173.08(12)
C3 Mn1 Se3 84.65(11)
Se1 Mn1 Se3 96.20(2)
C1 Mn1 Se2 158.03(12)
C2 Mn1 Se2 92.09(11)
C3 Mn1 Se2 106.64(12)
Se1 Mn1 Se2 56.873(17)
Se3 Mn1 Se2 85.411(19)
C5 Mn2 C6 90.65(17)
C5 Mn2 C4 96.66(17)
C6 Mn2 C4 90.43(17)
C5 Mn2 Se4 107.65(13)
C6 Mn2 Se4 87.50(12)
C4 Mn2 Se4 155.62(12)
C5 Mn2 Se2 87.08(12)
C6 Mn2 Se2 175.70(12)
C4 Mn2 Se2 86.21(12)
Se4 Mn2 Se2 96.66(2)
C5 Mn2 Se3 161.84(13)
C6 Mn2 Se3 97.47(12)
C4 Mn2 Se3 99.48(12)
Se4 Mn2 Se3 56.830(16)
Se2 Mn2 Se3 85.737(19)
C9 Mn3 C8 92.02(17)
C9 Mn3 C7 94.50(18)
C8 Mn3 C7 94.30(16)
C9 Mn3 C10 93.21(18)
C8 Mn3 C10 91.60(16)
C7 Mn3 C10 170.12(17)
C9 Mn3 Se4 178.87(13)
C8 Mn3 Se4 87.62(12)
C7 Mn3 Se4 84.46(12)
C10 Mn3 Se4 87.88(13)
C9 Mn3 Se1 87.49(12)
C8 Mn3 Se1 179.33(12)
C7 Mn3 Se1 86.19(12)
C10 Mn3 Se1 87.98(12)
Se4 Mn3 Se1 92.89(2)
Se2 Se1 Mn1 62.512(18)
Se2 Se1 Mn3 110.66(2)
Mn1 Se1 Mn3 117.05(2)
Se1 Se2 Mn2 109.71(2)
Se1 Se2 Mn1 60.615(17)
Mn2 Se2 Mn1 93.58(2)
Se4 Se3 Mn1 110.02(2)
Se4 Se3 Mn2 60.951(17)
Mn1 Se3 Mn2 93.47(2)
Se3 Se4 Mn2 62.219(17)
Se3 Se4 Mn3 109.46(2)
Mn2 Se4 Mn3 117.56(2)

loop_
_geom_bond_atom_site_label_1
_geom_bond_atom_site_label_2
_geom_bond_distance
C1 O1 1.156(4)
C1 Mn1 1.793(4)
C2 O2 1.156(4)
C2 Mn1 1.795(4)
C3 O3 1.154(4)
C3 Mn1 1.797(4)
C4 O4 1.153(4)
C4 Mn2 1.797(4)
C5 O5 1.160(4)
C5 Mn2 1.783(4)
C6 O6 1.154(4)
C6 Mn2 1.794(4)
C7 O7 1.134(4)
C7 Mn3 1.857(4)
C8 O8 1.141(4)
C8 Mn3 1.817(4)
C9 O9 1.145(5)
C9 Mn3 1.814(4)
C10 O10 1.137(4)
C10 Mn3 1.858(4)
C11 C12 1.512(5)
C11 N1 1.516(5)
C11 H11A 0.9900
C11 H11B 0.9900
C12 H12A 0.9800
C12 H12B 0.9800
C12 H12C 0.9800
C13 N1 1.511(4)
C13 C14 1.515(5)
C13 H13A 0.9900
C13 H13B 0.9900
C14 H14A 0.9800
C14 H14B 0.9800
C14 H14C 0.9800
C15 C16 1.510(6)
C15 N1 1.514(5)
C15 H15A 0.9900
C15 H15B 0.9900
C16 H16A 0.9800
C16 H16B 0.9800
C16 H16C 0.9800
C17 N1 1.508(4)
C17 C18 1.521(5)
C17 H17A 0.9900
C17 H17B 0.9900
C18 H18A 0.9800
C18 H18B 0.9800
C18 H18C 0.9800
Mn1 Se1 2.4542(6)
Mn1 Se3 2.4856(6)
Mn1 Se2 2.4986(6)
Mn2 Se4 2.4635(6)
Mn2 Se2 2.4757(6)
Mn2 Se3 2.4931(6)
Mn3 Se4 2.4639(7)
Mn3 Se1 2.4659(6)
Se1 Se2 2.3588(5)
Se3 Se4 2.3588(5)
